data_7101925
loop_
_publ_author_name
'Venkatasubbaiah, Krishnan'
'Nowik, Israel'
'Herber, Rolfe H'
'J\"akle, Frieder'

_publ_section_title
;
 Lewis acidity enhancement of organoboranes via oxidation of appended
 ferrocene moieties.
;
_journal_issue 21
_journal_name_full 'Chemical communications (Cambridge, England)'
_journal_page_first 2154
_journal_page_last 2156
_journal_paper_doi 10.1039/b701807j
_journal_year 2007
_chemical_formula_moiety 'C40 H38 B2 Fe2 I6 N4'
_chemical_formula_sum 'C40 H38 B2 Fe2 I6 N4'
_chemical_formula_weight 1469.46
_chemical_name_systematic
;
?
;
_space_group_IT_number 14
_symmetry_cell_setting monoclinic
_symmetry_space_group_name_Hall '-P 2ybc'
_symmetry_space_group_name_H-M 'P 1 21/c 1'
_atom_sites_solution_hydrogens geom
_atom_sites_solution_primary direct
_atom_sites_solution_secondary difmap
_audit_creation_method SHELXL-97
_cell_angle_alpha 90.00
_cell_angle_beta 92.612(4)
_cell_angle_gamma 90.00
_cell_formula_units_Z 2
_cell_length_a 11.7183(9)
_cell_length_b 8.9579(7)
_cell_length_c 21.3539(15)
_cell_measurement_reflns_used 5280
_cell_measurement_temperature 100(2)
_cell_measurement_theta_max 67.36
_cell_measurement_theta_min 4.14
_cell_volume 2239.2(3)
_computing_cell_refinement SMART
_computing_data_collection 'SMART (Bruker, 2000)'
_computing_data_reduction 'SAINT-Plus (Bruker, 2000)'
_computing_molecular_graphics 'SHELXTL (Bruker, 2000)'
_computing_publication_material SHELXTL
_computing_structure_refinement 'SHELXL-97 (Sheldrick, 1997)'
_computing_structure_solution 'SHELXS-97 (Sheldrick, 1997)'
_diffrn_ambient_temperature 100(2)
_diffrn_measured_fraction_theta_full 0.973
_diffrn_measured_fraction_theta_max 0.973
_diffrn_measurement_device_type 'Bruker SMART CCD area-detector'
_diffrn_measurement_method '\f and \w'
_diffrn_radiation_monochromator graphite
_diffrn_radiation_source 'fine-focus sealed tube'
_diffrn_radiation_type CuK\a
_diffrn_radiation_wavelength 1.54178
_diffrn_reflns_av_R_equivalents 0.0353
_diffrn_reflns_av_sigmaI/netI 0.0311
_diffrn_reflns_limit_h_max 13
_diffrn_reflns_limit_h_min -14
_diffrn_reflns_limit_k_max 8
_diffrn_reflns_limit_k_min -10
_diffrn_reflns_limit_l_max 25
_diffrn_reflns_limit_l_min -24
_diffrn_reflns_number 14152
_diffrn_reflns_theta_full 67.74
_diffrn_reflns_theta_max 67.74
_diffrn_reflns_theta_min 3.78
_exptl_absorpt_coefficient_mu 37.924
_exptl_absorpt_correction_T_max 0.0645
_exptl_absorpt_correction_T_min 0.0334
_exptl_absorpt_correction_type numerical
_exptl_absorpt_process_details 'SADABS (Sheldrick, 2001)'
_exptl_crystal_colour Black
_exptl_crystal_density_diffrn 2.179
_exptl_crystal_density_method 'not measured'
_exptl_crystal_description Block
_exptl_crystal_F_000 1372
_exptl_crystal_size_max 0.28
_exptl_crystal_size_mid 0.18
_exptl_crystal_size_min 0.16
_refine_diff_density_max 1.940
_refine_diff_density_min -0.700
_refine_diff_density_rms 0.253
_refine_ls_extinction_method none
_refine_ls_goodness_of_fit_ref 1.065
_refine_ls_hydrogen_treatment constr
_refine_ls_matrix_type full
_refine_ls_number_parameters 246
_refine_ls_number_reflns 3956
_refine_ls_number_restraints 0
_refine_ls_restrained_S_all 1.065
_refine_ls_R_factor_all 0.0474
_refine_ls_R_factor_gt 0.0455
_refine_ls_shift/su_max 0.005
_refine_ls_shift/su_mean 0.000
_refine_ls_structure_factor_coef Fsqd
_refine_ls_weighting_details 'calc w=1/[\s^2^(Fo^2^)+(0.0911P)^2^+1.1316P] where P=(Fo^2^+2Fc^2^)/3'
_refine_ls_weighting_scheme calc
_refine_ls_wR_factor_gt 0.1172
_refine_ls_wR_factor_ref 0.1193
_reflns_number_gt 3712
_reflns_number_total 3956
_reflns_threshold_expression >2sigma(I)
_cod_data_source_file b701807j.txt
_cod_data_source_block 22+(i3)2
_cod_depositor_comments
;
The following automatic conversions were performed:
'_symmetry_cell_setting' value 'Monoclinic' changed to 'monoclinic'
according to '/home/saulius/struct/CIF-dictionaries/cif_core.dic'
dictionary named 'cif_core.dic' version 2.4.1 from
2010-06-29.

'_exptl_absorpt_correction_type' value 'Numerical' changed to
'numerical' according to
'/home/saulius/struct/CIF-dictionaries/cif_core.dic' dictionary named
'cif_core.dic' version 2.4.1 from 2010-06-29.

Automatic conversion script
Id: cif_fix_enum 1527 2010-12-29 10:47:43Z saulius 
;
_cod_original_sg_symbol_H-M P21/c
_cod_database_code 7101925

loop_
_symmetry_equiv_pos_as_xyz
'x, y, z'
'-x, y+1/2, -z+1/2'
'-x, -y, -z'
'x, -y-1/2, z-1/2'

loop_
_atom_site_label
_atom_site_type_symbol
_atom_site_fract_x
_atom_site_fract_y
_atom_site_fract_z
_atom_site_U_iso_or_equiv
_atom_site_adp_type
_atom_site_occupancy
_atom_site_symmetry_multiplicity
_atom_site_calc_flag
_atom_site_refinement_flags
B1 B 0.6314(5) 0.5572(7) 1.0148(2) 0.0320(11) Uani 1 1 d .
C1 C 0.5425(5) 0.5408(6) 0.8248(2) 0.0410(12) Uani 1 1 d .
H1 H 0.5740 0.4398 0.8356 0.049 Uiso 1 1 calc R
C2 C 0.6055(5) 0.6760(7) 0.8237(2) 0.0424(13) Uani 1 1 d .
H2 H 0.6893 0.6871 0.8334 0.051 Uiso 1 1 calc R
C3 C 0.5293(5) 0.7914(7) 0.8036(2) 0.0403(12) Uani 1 1 d .
H3 H 0.5495 0.8988 0.7976 0.048 Uiso 1 1 calc R
C4 C 0.4208(5) 0.7273(7) 0.7925(2) 0.0407(12) Uani 1 1 d .
H4 H 0.3500 0.7823 0.7783 0.049 Uiso 1 1 calc R
C5 C 0.4275(5) 0.5740(7) 0.8056(2) 0.0399(12) Uani 1 1 d .
H5 H 0.3631 0.5008 0.8015 0.048 Uiso 1 1 calc R
C6 C 0.5315(4) 0.6586(6) 0.9831(2) 0.0318(10) Uani 1 1 d .
C7 C 0.5361(5) 0.8119(6) 0.9647(2) 0.0348(11) Uani 1 1 d .
H7 H 0.6062 0.8757 0.9670 0.042 Uiso 1 1 calc R
C8 C 0.4263(5) 0.8607(6) 0.9445(2) 0.0363(11) Uani 1 1 d .
H8 H 0.4045 0.9644 0.9313 0.044 Uiso 1 1 calc R
C9 C 0.3506(5) 0.7353(6) 0.9487(2) 0.0352(11) Uani 1 1 d .
H9 H 0.2668 0.7360 0.9377 0.042 Uiso 1 1 calc R
C10 C 0.4142(4) 0.6114(6) 0.9731(2) 0.0310(10) Uani 1 1 d .
C11 C 0.6881(4) 0.6322(6) 1.0777(2) 0.0322(10) Uani 1 1 d .
C12 C 0.6291(4) 0.7444(6) 1.1103(2) 0.0337(10) Uani 1 1 d .
H12 H 0.5559 0.7760 1.0945 0.040 Uiso 1 1 calc R
C13 C 0.6762(5) 0.8090(6) 1.1649(2) 0.0354(11) Uani 1 1 d .
H13 H 0.6350 0.8840 1.1858 0.043 Uiso 1 1 calc R
C14 C 0.7824(5) 0.7650(6) 1.1891(2) 0.0378(11) Uani 1 1 d .
H14 H 0.8151 0.8112 1.2257 0.045 Uiso 1 1 calc R
C15 C 0.8409(5) 0.6523(7) 1.1593(3) 0.0406(12) Uani 1 1 d .
H15 H 0.9126 0.6188 1.1765 0.049 Uiso 1 1 calc R
C16 C 0.7944(4) 0.5879(7) 1.1038(2) 0.0363(11) Uani 1 1 d .
H16 H 0.8361 0.5125 1.0835 0.044 Uiso 1 1 calc R
C17 C 0.8008(5) 0.5183(6) 0.9338(2) 0.0362(11) Uani 1 1 d .
C18 C 0.8910(5) 0.4971(7) 0.8898(3) 0.0432(12) Uani 1 1 d .
H18A H 0.9273 0.5933 0.8816 0.065 Uiso 1 1 calc R
H18B H 0.8583 0.4561 0.8505 0.065 Uiso 1 1 calc R
H18C H 0.9483 0.4278 0.9078 0.065 Uiso 1 1 calc R
C19 C 0.9436(6) 0.8120(9) 0.0122(3) 0.0568(17) Uani 1 1 d .
C20 C 0.8619(6) 0.9303(9) 0.0311(3) 0.0573(17) Uani 1 1 d .
H20A H 0.8343 0.9860 -0.0061 0.086 Uiso 1 1 calc R
H20B H 0.9008 0.9987 0.0608 0.086 Uiso 1 1 calc R
H20C H 0.7971 0.8837 0.0510 0.086 Uiso 1 1 calc R
Fe1 Fe 0.47835(7) 0.69340(9) 0.88719(3) 0.0312(2) Uani 1 1 d .
I1 I 0.69285(3) 1.14554(4) 0.878471(15) 0.03655(15) Uani 1 1 d .
I2 I 0.89186(3) 0.97120(4) 0.839289(13) 0.03446(14) Uani 1 1 d .
I3 I 1.08535(3) 0.80167(4) 0.801166(17) 0.04357(15) Uani 1 1 d .
N1 N 0.7312(4) 0.5396(5) 0.96701(18) 0.0328(9) Uani 1 1 d .
N2 N 1.0091(7) 0.7245(7) -0.0044(3) 0.0663(16) Uani 1 1 d .

loop_
_atom_site_aniso_label
_atom_site_aniso_U_11
_atom_site_aniso_U_22
_atom_site_aniso_U_33
_atom_site_aniso_U_23
_atom_site_aniso_U_13
_atom_site_aniso_U_12
B1 0.035(3) 0.037(3) 0.025(2) -0.002(2) 0.008(2) 0.001(2)
C1 0.059(3) 0.038(3) 0.027(2) 0.000(2) 0.013(2) 0.011(3)
C2 0.045(3) 0.057(3) 0.025(2) 0.002(2) 0.007(2) -0.003(3)
C3 0.056(3) 0.041(3) 0.024(2) 0.001(2) 0.005(2) -0.009(3)
C4 0.056(3) 0.043(3) 0.024(2) 0.001(2) 0.006(2) 0.004(3)
C5 0.056(3) 0.040(3) 0.025(2) -0.002(2) 0.011(2) -0.006(3)
C6 0.037(2) 0.038(3) 0.021(2) -0.0026(19) 0.0050(18) -0.004(2)
C7 0.049(3) 0.031(3) 0.025(2) -0.0006(19) 0.008(2) -0.002(2)
C8 0.051(3) 0.032(3) 0.027(2) -0.0035(19) 0.007(2) 0.003(2)
C9 0.045(3) 0.037(3) 0.023(2) -0.002(2) 0.0036(19) 0.005(2)
C10 0.034(2) 0.039(3) 0.0208(19) -0.0012(19) 0.0093(17) 0.001(2)
C11 0.041(3) 0.032(3) 0.024(2) 0.0022(19) 0.0083(19) -0.002(2)
C12 0.039(2) 0.034(3) 0.029(2) 0.003(2) 0.0055(19) 0.002(2)
C13 0.046(3) 0.031(3) 0.030(2) 0.001(2) 0.011(2) 0.003(2)
C14 0.046(3) 0.041(3) 0.026(2) -0.001(2) 0.005(2) -0.010(2)
C15 0.036(3) 0.052(3) 0.034(3) 0.000(2) 0.002(2) 0.002(2)
C16 0.038(2) 0.043(3) 0.029(2) -0.002(2) 0.0059(19) 0.004(2)
C17 0.042(3) 0.039(3) 0.028(2) -0.001(2) 0.004(2) -0.001(2)
C18 0.041(3) 0.052(3) 0.038(3) -0.002(2) 0.013(2) -0.001(3)
C19 0.063(4) 0.061(4) 0.047(3) 0.011(3) 0.000(3) -0.015(4)
C20 0.051(3) 0.077(5) 0.045(3) 0.009(3) 0.007(3) -0.018(3)
Fe1 0.0404(4) 0.0309(4) 0.0227(3) 0.0010(3) 0.0052(3) -0.0002(3)
I1 0.0393(2) 0.0360(2) 0.0349(2) -0.00012(12) 0.00760(14) 0.00279(13)
I2 0.0386(2) 0.0356(2) 0.0295(2) -0.00047(12) 0.00509(14) 0.00090(13)
I3 0.0426(2) 0.0459(3) 0.0427(2) -0.00297(15) 0.00754(16) 0.00725(15)
N1 0.036(2) 0.037(2) 0.0252(19) -0.0006(17) 0.0050(17) -0.0021(18)
N2 0.092(5) 0.051(3) 0.055(3) -0.003(3) -0.009(3) 0.001(4)

loop_
_atom_type_symbol
_atom_type_description
_atom_type_scat_dispersion_real
_atom_type_scat_dispersion_imag
_atom_type_scat_source
C C 0.0181 0.0091 'International Tables Vol C Tables 4.2.6.8 and 6.1.1.4'
H H 0.0000 0.0000 'International Tables Vol C Tables 4.2.6.8 and 6.1.1.4'
B B 0.0090 0.0039 'International Tables Vol C Tables 4.2.6.8 and 6.1.1.4'
N N 0.0311 0.0180 'International Tables Vol C Tables 4.2.6.8 and 6.1.1.4'
Fe Fe -1.1336 3.1974 'International Tables Vol C Tables 4.2.6.8 and 6.1.1.4'
I I -0.3257 6.8362 'International Tables Vol C Tables 4.2.6.8 and 6.1.1.4'

loop_
_geom_angle_atom_site_label_1
_geom_angle_atom_site_label_2
_geom_angle_atom_site_label_3
_geom_angle
_geom_angle_site_symmetry_1
_geom_angle_site_symmetry_3
N1 B1 C6 109.1(4) . .
N1 B1 C11 106.7(4) . .
C6 B1 C11 112.3(4) . .
N1 B1 C10 105.4(4) . 3_667
C6 B1 C10 110.7(4) . 3_667
C11 B1 C10 112.3(4) . 3_667
C2 C1 C5 107.7(5) . .
C2 C1 Fe1 69.6(3) . .
C5 C1 Fe1 71.4(3) . .
C1 C2 C3 107.8(5) . .
C1 C2 Fe1 70.3(3) . .
C3 C2 Fe1 71.4(3) . .
C4 C3 C2 107.7(5) . .
C4 C3 Fe1 71.5(3) . .
C2 C3 Fe1 68.7(3) . .
C5 C4 C3 109.0(5) . .
C5 C4 Fe1 69.9(3) . .
C3 C4 Fe1 69.6(3) . .
C4 C5 C1 107.8(5) . .
C4 C5 Fe1 71.3(3) . .
C1 C5 Fe1 68.8(3) . .
C7 C6 C10 106.7(5) . .
C7 C6 B1 128.6(5) . .
C10 C6 B1 124.5(5) . .
C7 C6 Fe1 67.0(3) . .
C10 C6 Fe1 70.5(3) . .
B1 C6 Fe1 131.4(3) . .
C8 C7 C6 109.7(5) . .
C8 C7 Fe1 69.6(3) . .
C6 C7 Fe1 73.2(3) . .
C7 C8 C9 107.2(5) . .
C7 C8 Fe1 70.3(3) . .
C9 C8 Fe1 70.5(3) . .
C10 C9 C8 108.6(5) . .
C10 C9 Fe1 73.1(3) . .
C8 C9 Fe1 68.6(3) . .
C9 C10 C6 107.7(5) . .
C9 C10 B1 127.8(5) . 3_667
C6 C10 B1 124.4(5) . 3_667
C9 C10 Fe1 67.5(3) . .
C6 C10 Fe1 70.0(3) . .
B1 C10 Fe1 125.7(3) 3_667 .
C16 C11 C12 116.8(5) . .
C16 C11 B1 122.5(5) . .
C12 C11 B1 120.7(5) . .
C13 C12 C11 121.4(5) . .
C14 C13 C12 120.6(5) . .
C13 C14 C15 119.4(5) . .
C14 C15 C16 120.2(5) . .
C11 C16 C15 121.6(5) . .
N1 C17 C18 177.6(6) . .
N2 C19 C20 177.0(7) . .
C8 Fe1 C7 40.2(2) . .
C8 Fe1 C2 133.8(2) . .
C7 Fe1 C2 110.3(2) . .
C8 Fe1 C9 40.9(2) . .
C7 Fe1 C9 67.4(2) . .
C2 Fe1 C9 173.8(2) . .
C8 Fe1 C1 173.8(2) . .
C7 Fe1 C1 137.9(2) . .
C2 Fe1 C1 40.1(2) . .
C9 Fe1 C1 145.2(2) . .
C8 Fe1 C3 107.8(2) . .
C7 Fe1 C3 111.9(2) . .
C2 Fe1 C3 39.9(2) . .
C9 Fe1 C3 134.8(2) . .
C1 Fe1 C3 66.7(2) . .
C8 Fe1 C5 141.8(2) . .
C7 Fe1 C5 177.0(2) . .
C2 Fe1 C5 66.7(2) . .
C9 Fe1 C5 115.5(2) . .
C1 Fe1 C5 39.8(2) . .
C3 Fe1 C5 65.8(2) . .
C8 Fe1 C4 112.0(2) . .
C7 Fe1 C4 140.5(2) . .
C2 Fe1 C4 66.0(2) . .
C9 Fe1 C4 111.8(2) . .
C1 Fe1 C4 65.9(2) . .
C3 Fe1 C4 38.9(2) . .
C5 Fe1 C4 38.7(2) . .
C8 Fe1 C6 67.4(2) . .
C7 Fe1 C6 39.8(2) . .
C2 Fe1 C6 115.5(2) . .
C9 Fe1 C6 66.8(2) . .
C1 Fe1 C6 114.9(2) . .
C3 Fe1 C6 142.6(2) . .
C5 Fe1 C6 141.1(2) . .
C4 Fe1 C6 178.5(2) . .
C8 Fe1 C10 67.3(2) . .
C7 Fe1 C10 66.6(2) . .
C2 Fe1 C10 145.8(2) . .
C9 Fe1 C10 39.4(2) . .
C1 Fe1 C10 118.4(2) . .
C3 Fe1 C10 174.2(2) . .
C5 Fe1 C10 115.9(2) . .
C4 Fe1 C10 139.0(2) . .
C6 Fe1 C10 39.46(19) . .
I3 I2 I1 179.988(19) . .
C17 N1 B1 175.9(5) . .

loop_
_geom_bond_atom_site_label_1
_geom_bond_atom_site_label_2
_geom_bond_distance
_geom_bond_site_symmetry_2
B1 N1 1.594(6) .
B1 C6 1.607(8) .
B1 C11 1.617(7) .
B1 C10 1.626(8) 3_667
C1 C2 1.419(9) .
C1 C5 1.422(8) .
C1 Fe1 2.073(5) .
C2 C3 1.420(9) .
C2 Fe1 2.064(6) .
C3 C4 1.405(9) .
C3 Fe1 2.100(5) .
C4 C5 1.403(8) .
C4 Fe1 2.125(5) .
C5 Fe1 2.107(5) .
C6 C7 1.430(7) .
C6 C10 1.445(7) .
C6 Fe1 2.137(5) .
C7 C8 1.407(8) .
C7 Fe1 2.054(5) .
C8 C9 1.436(8) .
C8 Fe1 2.045(5) .
C9 C10 1.423(7) .
C9 Fe1 2.070(5) .
C10 B1 1.626(8) 3_667
C10 Fe1 2.144(5) .
C11 C16 1.398(8) .
C11 C12 1.420(7) .
C12 C13 1.393(8) .
C13 C14 1.382(8) .
C14 C15 1.390(8) .
C15 C16 1.405(8) .
C17 N1 1.122(7) .
C17 C18 1.458(7) .
C19 N2 1.163(10) .
C19 C20 1.496(11) .
I1 I2 2.9590(4) .
I2 I3 2.8772(5) .
